data_1536242
loop_
_publ_author_name
'Oftedal, I.'

_publ_section_title
;
 On the crystal structure of phosgenite Pb2 Cl2 C O3 and the synthetic
 compounds Pb2 Cl2 C O3, Pb2 Br2 C O3, Pb2 (Br, Cl)2 C O3
;
_journal_name_full 'Norsk Geologisk Tidsskrift'
_journal_page_first 79
_journal_page_last 89
_journal_volume 24
_journal_year 1945
_chemical_formula_sum 'C Cl2 O3 Pb2'
_chemical_name_systematic '(Pb Cl2) (Pb (C O3))'
_space_group_IT_number 127
_symmetry_space_group_name_Hall '-P 4 2ab'
_symmetry_space_group_name_H-M 'P 4/m b m'
_cell_angle_alpha 90
_cell_angle_beta 90
_cell_angle_gamma 90
_cell_formula_units_Z 4
_cell_length_a 8.125
_cell_length_b 8.125
_cell_length_c 8.86
_cell_volume 584.898
_citation_journal_id_ASTM NOGTAO
_cod_data_source_file Oftedal_NOGTAO_1945_638.cif
_cod_data_source_block C1Cl2O3Pb2
_cod_original_cell_volume 584.8984
_cod_original_formula_sum 'C1 Cl2 O3 Pb2'
_cod_database_code 1536242

loop_
_symmetry_equiv_pos_as_xyz
x,y,z
-y,x,z
-x,-y,z
y,-x,z
x+1/2,-y+1/2,-z
y+1/2,x+1/2,-z
-x+1/2,y+1/2,-z
-y+1/2,-x+1/2,-z
-x,-y,-z
y,-x,-z
x,y,-z
-y,x,-z
-x-1/2,y-1/2,z
-y-1/2,-x-1/2,z
x-1/2,-y-1/2,z
y-1/2,x-1/2,z

loop_
_atom_site_label
_atom_site_type_symbol
_atom_site_fract_x
_atom_site_fract_y
_atom_site_fract_z
_atom_site_occupancy
_atom_site_U_iso_or_equiv
O1 O-2 0.125 0.625 0.5 1 0.0
Cl2 Cl-1 0 0 0.25 1 0.0
Pb1 Pb+2 0.1667 0.3333 0.25 1 0.0
C1 C+4 0.25 0.75 0.5 1 0.0
O2 O-2 0.125 0.1667 0.5 1 0.0
Cl1 Cl-1 0.1667 0.6667 0 1 0.0
